data_7208778
loop_
_publ_author_name
'Zhang, Deng'
'Lu, Yun'
'Chen, Lei'
'Cai, Hu'
'Zhu, Dunru'
'Xu, Yan'

_publ_section_title
;
 A series of new rare earth sulfates based on lanthanide contraction and
 dual organic-amine templating effects
;
_journal_issue 20
_journal_name_full CrystEngComm
_journal_page_first 6627
_journal_paper_doi 10.1039/c2ce25937k
_journal_volume 14
_journal_year 2012
_chemical_formula_moiety '[(C2H8N)3][Eu(SO4)3]'
_chemical_formula_sum 'C6 H24 Eu N3 O12 S3'
_chemical_formula_weight 578.42
_chemical_name_systematic
;
?
;
_space_group_IT_number 2
_symmetry_cell_setting triclinic
_symmetry_space_group_name_Hall '-P 1'
_symmetry_space_group_name_H-M 'P -1'
_atom_sites_solution_hydrogens geom
_atom_sites_solution_primary direct
_atom_sites_solution_secondary difmap
_audit_creation_method SHELXL-97
_cell_angle_alpha 72.1640(10)
_cell_angle_beta 72.6600(10)
_cell_angle_gamma 75.1900(10)
_cell_formula_units_Z 2
_cell_length_a 9.6036(8)
_cell_length_b 10.4490(9)
_cell_length_c 10.5171(9)
_cell_measurement_reflns_used 5795
_cell_measurement_temperature 296(2)
_cell_measurement_theta_max 26.641
_cell_measurement_theta_min 2.249
_cell_volume 943.18(14)
_computing_cell_refinement 'SAINT (Bruker, 2005)'
_computing_data_collection 'APEX2 (Bruker, 2005)'
_computing_data_reduction SAINT
_computing_molecular_graphics SHELXTL
_computing_publication_material SHELXTL
_computing_structure_refinement 'SHELXL-97 (Sheldrick, 1997)'
_computing_structure_solution 'SHELXS-97 (Sheldrick, 1990)'
_diffrn_ambient_temperature 296(2)
_diffrn_measured_fraction_theta_full 0.987
_diffrn_measured_fraction_theta_max 0.987
_diffrn_measurement_device_type 'Bruker Apex2 CCD'
_diffrn_measurement_method '\w scans'
_diffrn_radiation_monochromator graphite
_diffrn_radiation_source 'fine-focus sealed tube'
_diffrn_radiation_type MoK\a
_diffrn_radiation_wavelength 0.71073
_diffrn_reflns_av_R_equivalents 0.0201
_diffrn_reflns_av_sigmaI/netI 0.0288
_diffrn_reflns_limit_h_max 11
_diffrn_reflns_limit_h_min -11
_diffrn_reflns_limit_k_max 12
_diffrn_reflns_limit_k_min -12
_diffrn_reflns_limit_l_max 12
_diffrn_reflns_limit_l_min -12
_diffrn_reflns_number 6662
_diffrn_reflns_theta_full 25.00
_diffrn_reflns_theta_max 25.00
_diffrn_reflns_theta_min 2.08
_exptl_absorpt_coefficient_mu 3.717
_exptl_absorpt_correction_T_max 0.7075
_exptl_absorpt_correction_T_min 0.6056
_exptl_absorpt_correction_type multi-scan
_exptl_absorpt_process_details '(SADABS; Sheldrick, 2003)'
_exptl_crystal_colour Colorless
_exptl_crystal_density_diffrn 2.037
_exptl_crystal_density_meas ?
_exptl_crystal_density_method 'not measured'
_exptl_crystal_description Block
_exptl_crystal_F_000 576
_exptl_crystal_size_max 0.15
_exptl_crystal_size_mid 0.11
_exptl_crystal_size_min 0.10
_refine_diff_density_max 0.718
_refine_diff_density_min -1.522
_refine_diff_density_rms 0.175
_refine_ls_extinction_method none
_refine_ls_goodness_of_fit_ref 1.239
_refine_ls_hydrogen_treatment 'riding model'
_refine_ls_matrix_type full
_refine_ls_number_parameters 226
_refine_ls_number_reflns 3291
_refine_ls_number_restraints 0
_refine_ls_restrained_S_all 1.239
_refine_ls_R_factor_all 0.0232
_refine_ls_R_factor_gt 0.0226
_refine_ls_shift/su_max 0.001
_refine_ls_shift/su_mean 0.000
_refine_ls_structure_factor_coef Fsqd
_refine_ls_weighting_details 'calc w=1/[\s^2^(Fo^2^)+(0.0277P)^2^+1.5169P] where P=(Fo^2^+2Fc^2^)/3'
_refine_ls_weighting_scheme calc
_refine_ls_wR_factor_gt 0.0638
_refine_ls_wR_factor_ref 0.0642
_reflns_number_gt 3222
_reflns_number_total 3291
_reflns_threshold_expression >2sigma(I)
_cod_data_source_file c2ce25937k.txt
_cod_data_source_block zd-10
_cod_depositor_comments
;
The following automatic conversions were performed:

'_symmetry_cell_setting' value 'Triclinic' changed to 'triclinic'
according to /home/saulius/struct/CIF-dictionaries/cif_core.dic
dictionary named 'cif_core.dic' version 2.4.2 from 2011-04-26.

Automatic conversion script
Id: cif_fix_values 1891 2012-01-12 08:04:46Z andrius 

The following automatic conversions were performed:

'_exptl_crystal_density_meas' value 'not measured' was changed to '?'
- the value is perceived as not measured.

Automatic conversion script
Id: cif_fix_values 3008 2015-01-20 13:52:24Z robertas 

The following automatic conversions were performed:

'_exptl_absorpt_correction_type' value 'Multi-scans' was replaced
with the value 'multi-scan' as specified in the replacement file
'src/cod-tools/trunk/data/replacement-values/replacement_values.lst'.

Automatic conversion script
Id: cif_fix_values 5376 2017-05-30 11:51:03Z andrius 
;
_cod_original_sg_symbol_H-M P-1
_cod_database_code 7208778

loop_
_symmetry_equiv_pos_as_xyz
'x, y, z'
'-x, -y, -z'

loop_
_atom_site_label
_atom_site_type_symbol
_atom_site_fract_x
_atom_site_fract_y
_atom_site_fract_z
_atom_site_U_iso_or_equiv
_atom_site_adp_type
_atom_site_occupancy
_atom_site_symmetry_multiplicity
_atom_site_calc_flag
_atom_site_refinement_flags
Eu1 Eu 1.232535(18) 0.059132(18) -0.085693(18) 0.01000(8) Uani 1 1 d .
S1 S 1.02587(10) -0.04388(10) -0.19296(10) 0.0131(2) Uani 1 1 d .
S2 S 1.46858(10) -0.18241(9) 0.01444(10) 0.0127(2) Uani 1 1 d .
S3 S 1.25310(11) 0.29515(10) -0.33906(10) 0.0157(2) Uani 1 1 d .
O1 O 1.1610(3) 0.2998(3) -0.1973(3) 0.0152(6) Uani 1 1 d .
O2 O 1.4651(3) -0.1007(3) -0.1289(3) 0.0165(6) Uani 1 1 d .
O3 O 0.9847(3) 0.0763(3) -0.1307(3) 0.0171(6) Uani 1 1 d .
O4 O 1.1810(3) -0.1036(3) -0.1843(3) 0.0173(6) Uani 1 1 d .
O5 O 1.3324(3) -0.1186(3) 0.1023(3) 0.0170(6) Uani 1 1 d .
O6 O 1.3260(3) 0.1492(3) -0.3250(3) 0.0201(6) Uani 1 1 d .
O7 O 1.6027(3) -0.1717(3) 0.0479(3) 0.0179(6) Uani 1 1 d .
O8 O 0.9254(3) -0.1408(3) -0.1062(3) 0.0152(6) Uani 1 1 d .
O9 O 1.4666(3) -0.3254(3) 0.0294(3) 0.0232(7) Uani 1 1 d .
O10 O 1.0090(3) -0.0014(3) -0.3335(3) 0.0238(7) Uani 1 1 d .
O11 O 1.1584(4) 0.3357(3) -0.4363(3) 0.0273(7) Uani 1 1 d .
O12 O 1.3641(3) 0.3842(3) -0.3846(3) 0.0255(7) Uani 1 1 d .
C1 C 0.7809(6) 0.3216(5) -0.4098(5) 0.0363(12) Uani 1 1 d .
H1C H 0.8129 0.2380 -0.4390 0.055 Uiso 1 1 calc R
H1D H 0.7977 0.3975 -0.4882 0.055 Uiso 1 1 calc R
H1E H 0.6771 0.3313 -0.3656 0.055 Uiso 1 1 calc R
C2 C 0.8226(5) 0.4391(5) -0.2562(5) 0.0304(10) Uani 1 1 d .
H2C H 0.8781 0.4268 -0.1897 0.046 Uiso 1 1 calc R
H2D H 0.7185 0.4510 -0.2129 0.046 Uiso 1 1 calc R
H2E H 0.8431 0.5185 -0.3295 0.046 Uiso 1 1 calc R
C3 C 0.7995(6) -0.5538(5) 0.1034(6) 0.0368(12) Uani 1 1 d .
H3C H 0.8374 -0.4723 0.0488 0.055 Uiso 1 1 calc R
H3D H 0.7931 -0.6048 0.0440 0.055 Uiso 1 1 calc R
H3E H 0.8649 -0.6086 0.1611 0.055 Uiso 1 1 calc R
C4 C 0.5833(5) -0.6357(5) 0.2796(5) 0.0280(10) Uani 1 1 d .
H4A H 0.4891 -0.6051 0.3361 0.042 Uiso 1 1 calc R
H4B H 0.6479 -0.6930 0.3371 0.042 Uiso 1 1 calc R
H4C H 0.5694 -0.6867 0.2237 0.042 Uiso 1 1 calc R
N1 N 0.8655(4) 0.3183(4) -0.3122(4) 0.0297(9) Uani 1 1 d .
H1A H 0.8537 0.2437 -0.2418 0.036 Uiso 1 1 calc R
H1B H 0.9625 0.3098 -0.3549 0.036 Uiso 1 1 calc R
N2 N 0.6500(4) -0.5163(4) 0.1902(4) 0.0225(8) Uani 1 1 d .
H2A H 0.6564 -0.4658 0.2432 0.027 Uiso 1 1 calc R
H2B H 0.5897 -0.4642 0.1353 0.027 Uiso 1 1 calc R
N3 N 0.7309(4) -0.0559(4) -0.3232(4) 0.0279(9) Uani 1 1 d .
H3A H 0.6666 -0.0449 -0.2436 0.034 Uiso 1 1 calc R
H3B H 0.8095 -0.0186 -0.3334 0.034 Uiso 1 1 calc R
C6 C 0.7813(6) -0.2034(6) -0.3142(6) 0.0426(14) Uani 1 1 d .
H6A H 0.8257 -0.2455 -0.2373 0.064 Uiso 1 1 calc R
H6B H 0.8529 -0.2163 -0.3973 0.064 Uiso 1 1 calc R
H6C H 0.6980 -0.2445 -0.3022 0.064 Uiso 1 1 calc R
C5 C 0.6592(5) 0.0180(6) -0.4370(5) 0.0395(13) Uani 1 1 d .
H5A H 0.6280 0.1127 -0.4361 0.059 Uiso 1 1 calc R
H5B H 0.5745 -0.0204 -0.4266 0.059 Uiso 1 1 calc R
H5C H 0.7283 0.0100 -0.5228 0.059 Uiso 1 1 calc R

loop_
_atom_site_aniso_label
_atom_site_aniso_U_11
_atom_site_aniso_U_22
_atom_site_aniso_U_33
_atom_site_aniso_U_23
_atom_site_aniso_U_13
_atom_site_aniso_U_12
Eu1 0.00797(11) 0.00860(12) 0.01201(12) -0.00144(8) -0.00348(8) 0.00086(7)
S1 0.0108(4) 0.0146(5) 0.0142(5) -0.0037(4) -0.0034(4) -0.0020(4)
S2 0.0098(4) 0.0088(5) 0.0184(5) -0.0002(4) -0.0059(4) -0.0005(3)
S3 0.0183(5) 0.0136(5) 0.0125(5) 0.0002(4) -0.0032(4) -0.0028(4)
O1 0.0153(13) 0.0121(14) 0.0142(13) -0.0017(11) -0.0028(11) 0.0016(11)
O2 0.0131(13) 0.0153(14) 0.0162(14) -0.0019(12) -0.0045(11) 0.0047(11)
O3 0.0137(13) 0.0127(14) 0.0250(15) -0.0056(12) -0.0089(12) 0.0032(11)
O4 0.0105(13) 0.0179(15) 0.0238(15) -0.0082(12) -0.0040(12) 0.0003(11)
O5 0.0126(13) 0.0173(15) 0.0151(14) 0.0007(12) -0.0021(11) 0.0003(11)
O6 0.0229(15) 0.0132(15) 0.0171(14) -0.0025(12) 0.0018(12) -0.0004(12)
O7 0.0123(13) 0.0159(14) 0.0242(15) 0.0000(12) -0.0092(12) -0.0007(11)
O8 0.0128(13) 0.0139(14) 0.0177(14) -0.0043(11) 0.0004(11) -0.0044(11)
O9 0.0240(15) 0.0093(14) 0.0385(18) 0.0000(13) -0.0168(14) -0.0031(12)
O10 0.0217(15) 0.0371(19) 0.0137(14) -0.0019(13) -0.0054(12) -0.0113(14)
O11 0.0314(17) 0.0331(19) 0.0161(15) -0.0027(13) -0.0105(13) -0.0024(14)
O12 0.0299(17) 0.0227(17) 0.0203(15) -0.0009(13) 0.0008(13) -0.0120(14)
C1 0.040(3) 0.031(3) 0.036(3) 0.004(2) -0.019(2) -0.007(2)
C2 0.026(2) 0.024(2) 0.030(3) 0.002(2) -0.002(2) -0.0017(19)
C3 0.034(3) 0.032(3) 0.041(3) -0.012(2) -0.003(2) -0.002(2)
C4 0.027(2) 0.025(2) 0.028(2) -0.007(2) -0.001(2) -0.0046(19)
N1 0.030(2) 0.019(2) 0.030(2) 0.0094(17) -0.0136(18) 0.0014(16)
N2 0.0241(19) 0.0168(19) 0.0261(19) -0.0064(16) -0.0114(16) 0.0046(15)
N3 0.0219(19) 0.038(2) 0.027(2) -0.0137(18) -0.0033(16) -0.0071(17)
C6 0.027(3) 0.049(3) 0.069(4) -0.043(3) -0.010(3) -0.002(2)
C5 0.023(2) 0.070(4) 0.028(3) -0.015(3) -0.006(2) -0.007(2)

loop_
_atom_type_symbol
_atom_type_description
_atom_type_scat_dispersion_real
_atom_type_scat_dispersion_imag
_atom_type_scat_source
C C 0.0033 0.0016 'International Tables Vol C Tables 4.2.6.8 and 6.1.1.4'
H H 0.0000 0.0000 'International Tables Vol C Tables 4.2.6.8 and 6.1.1.4'
N N 0.0061 0.0033 'International Tables Vol C Tables 4.2.6.8 and 6.1.1.4'
O O 0.0106 0.0060 'International Tables Vol C Tables 4.2.6.8 and 6.1.1.4'
S S 0.1246 0.1234 'International Tables Vol C Tables 4.2.6.8 and 6.1.1.4'
Eu Eu -0.1578 3.6682 'International Tables Vol C Tables 4.2.6.8 and 6.1.1.4'

loop_
_geom_angle_atom_site_label_1
_geom_angle_atom_site_label_2
_geom_angle_atom_site_label_3
_geom_angle
_geom_angle_site_symmetry_1
_geom_angle_site_symmetry_3
O7 Eu1 O6 86.91(10) 2_855 .
O7 Eu1 O8 80.89(9) 2_855 2_755
O6 Eu1 O8 137.93(9) . 2_755
O7 Eu1 O2 79.36(9) 2_855 .
O6 Eu1 O2 79.17(9) . .
O8 Eu1 O2 136.33(9) 2_755 .
O7 Eu1 O1 75.42(9) 2_855 .
O6 Eu1 O1 58.44(9) . .
O8 Eu1 O1 79.51(9) 2_755 .
O2 Eu1 O1 131.09(9) . .
O7 Eu1 O4 152.07(9) 2_855 .
O6 Eu1 O4 78.52(10) . .
O8 Eu1 O4 125.47(9) 2_755 .
O2 Eu1 O4 74.60(9) . .
O1 Eu1 O4 115.05(9) . .
O7 Eu1 O5 78.46(9) 2_855 .
O6 Eu1 O5 135.57(9) . .
O8 Eu1 O5 81.00(9) 2_755 .
O2 Eu1 O5 57.07(9) . .
O1 Eu1 O5 149.47(9) . .
O4 Eu1 O5 95.40(9) . .
O7 Eu1 O3 147.42(9) 2_855 .
O6 Eu1 O3 89.28(10) . .
O8 Eu1 O3 80.48(9) 2_755 .
O2 Eu1 O3 131.49(9) . .
O1 Eu1 O3 75.07(9) . .
O4 Eu1 O3 56.92(8) . .
O5 Eu1 O3 124.26(9) . .
O7 Eu1 O3 123.69(9) 2_855 2_755
O6 Eu1 O3 148.74(9) . 2_755
O8 Eu1 O3 53.36(8) 2_755 2_755
O2 Eu1 O3 110.20(8) . 2_755
O1 Eu1 O3 118.69(8) . 2_755
O4 Eu1 O3 75.72(9) . 2_755
O5 Eu1 O3 64.94(8) . 2_755
O3 Eu1 O3 61.80(10) . 2_755
O7 Eu1 S3 79.44(7) 2_855 .
O6 Eu1 S3 28.99(7) . .
O8 Eu1 S3 108.93(7) 2_755 .
O2 Eu1 S3 105.16(7) . .
O1 Eu1 S3 29.45(6) . .
O4 Eu1 S3 97.65(7) . .
O5 Eu1 S3 153.91(6) . .
O3 Eu1 S3 81.67(7) . .
O3 Eu1 S3 140.45(5) 2_755 .
O7 Eu1 S2 77.90(7) 2_855 .
O6 Eu1 S2 107.43(7) . .
O8 Eu1 S2 109.03(7) 2_755 .
O2 Eu1 S2 28.46(7) . .
O1 Eu1 S2 150.25(6) . .
O4 Eu1 S2 83.87(6) . .
O5 Eu1 S2 28.62(6) . .
O3 Eu1 S2 133.70(6) . .
O3 Eu1 S2 87.19(5) 2_755 .
S3 Eu1 S2 131.47(3) . .
O7 Eu1 S1 168.18(7) 2_855 .
O6 Eu1 S1 82.09(7) . .
O8 Eu1 S1 104.52(6) 2_755 .
O2 Eu1 S1 102.63(7) . .
O1 Eu1 S1 95.04(6) . .
O4 Eu1 S1 28.09(6) . .
O5 Eu1 S1 112.53(7) . .
O3 Eu1 S1 28.86(6) . .
O3 Eu1 S1 66.87(6) 2_755 .
S3 Eu1 S1 88.83(3) . .
S2 Eu1 S1 109.49(3) . .
O10 S1 O4 112.52(17) . .
O10 S1 O8 110.25(16) . .
O4 S1 O8 110.79(16) . .
O10 S1 O3 110.96(18) . .
O4 S1 O3 105.18(15) . .
O8 S1 O3 106.88(16) . .
O10 S1 Eu1 125.31(13) . .
O4 S1 Eu1 51.40(11) . .
O8 S1 Eu1 124.41(11) . .
O3 S1 Eu1 53.85(10) . .
O10 S1 Eu1 127.59(13) . 2_755
O4 S1 Eu1 119.27(12) . 2_755
O8 S1 Eu1 43.82(11) . 2_755
O3 S1 Eu1 63.12(11) . 2_755
Eu1 S1 Eu1 94.29(3) . 2_755
O9 S2 O7 109.80(16) . .
O9 S2 O5 111.25(17) . .
O7 S2 O5 110.88(16) . .
O9 S2 O2 110.58(17) . .
O7 S2 O2 109.67(16) . .
O5 S2 O2 104.56(15) . .
O9 S2 Eu1 124.40(12) . .
O7 S2 Eu1 125.75(12) . .
O5 S2 Eu1 53.50(10) . .
O2 S2 Eu1 51.08(10) . .
O11 S3 O12 109.96(19) . .
O11 S3 O6 110.44(18) . .
O12 S3 O6 110.88(18) . .
O11 S3 O1 110.34(17) . .
O12 S3 O1 111.04(17) . .
O6 S3 O1 104.05(16) . .
O11 S3 Eu1 125.71(14) . .
O12 S3 Eu1 124.31(13) . .
O6 S3 Eu1 50.78(11) . .
O1 S3 Eu1 53.29(10) . .
S3 O1 Eu1 97.26(13) . .
S2 O2 Eu1 100.46(14) . .
S1 O3 Eu1 97.29(13) . .
S1 O3 Eu1 89.04(12) . 2_755
Eu1 O3 Eu1 118.20(10) . 2_755
S1 O4 Eu1 100.52(14) . .
S2 O5 Eu1 97.88(13) . .
S3 O6 Eu1 100.23(14) . .
S2 O7 Eu1 156.23(17) . 2_855
S1 O8 Eu1 110.64(14) . 2_755
N1 C1 H1C 109.5 . .
N1 C1 H1D 109.5 . .
H1C C1 H1D 109.5 . .
N1 C1 H1E 109.5 . .
H1C C1 H1E 109.5 . .
H1D C1 H1E 109.5 . .
N1 C2 H2C 109.5 . .
N1 C2 H2D 109.5 . .
H2C C2 H2D 109.5 . .
N1 C2 H2E 109.5 . .
H2C C2 H2E 109.5 . .
H2D C2 H2E 109.5 . .
N2 C3 H3C 109.5 . .
N2 C3 H3D 109.5 . .
H3C C3 H3D 109.5 . .
N2 C3 H3E 109.5 . .
H3C C3 H3E 109.5 . .
H3D C3 H3E 109.5 . .
N2 C4 H4A 109.5 . .
N2 C4 H4B 109.5 . .
H4A C4 H4B 109.5 . .
N2 C4 H4C 109.5 . .
H4A C4 H4C 109.5 . .
H4B C4 H4C 109.5 . .
C2 N1 C1 114.5(4) . .
C2 N1 H1A 108.6 . .
C1 N1 H1A 108.6 . .
C2 N1 H1B 108.6 . .
C1 N1 H1B 108.6 . .
H1A N1 H1B 107.6 . .
C4 N2 C3 113.4(4) . .
C4 N2 H2A 108.9 . .
C3 N2 H2A 108.9 . .
C4 N2 H2B 108.9 . .
C3 N2 H2B 108.9 . .
H2A N2 H2B 107.7 . .
C5 N3 C6 113.8(4) . .
C5 N3 H3A 108.8 . .
C6 N3 H3A 108.8 . .
C5 N3 H3B 108.8 . .
C6 N3 H3B 108.8 . .
H3A N3 H3B 107.7 . .
N3 C6 H6A 109.5 . .
N3 C6 H6B 109.5 . .
H6A C6 H6B 109.5 . .
N3 C6 H6C 109.5 . .
H6A C6 H6C 109.5 . .
H6B C6 H6C 109.5 . .
N3 C5 H5A 109.5 . .
N3 C5 H5B 109.5 . .
H5A C5 H5B 109.5 . .
N3 C5 H5C 109.5 . .
H5A C5 H5C 109.5 . .
H5B C5 H5C 109.5 . .

loop_
_geom_bond_atom_site_label_1
_geom_bond_atom_site_label_2
_geom_bond_distance
_geom_bond_site_symmetry_2
Eu1 O7 2.378(3) 2_855
Eu1 O6 2.379(3) .
Eu1 O8 2.381(3) 2_755
Eu1 O2 2.437(3) .
Eu1 O1 2.442(3) .
Eu1 O4 2.455(3) .
Eu1 O5 2.500(3) .
Eu1 O3 2.515(3) .
Eu1 O3 2.870(3) 2_755
Eu1 S3 3.0218(10) .
Eu1 S2 3.0802(9) .
Eu1 S1 3.0889(9) .
S1 O10 1.454(3) .
S1 O4 1.479(3) .
S1 O8 1.482(3) .
S1 O3 1.503(3) .
S1 Eu1 3.2177(10) 2_755
S2 O9 1.458(3) .
S2 O7 1.471(3) .
S2 O5 1.490(3) .
S2 O2 1.493(3) .
S3 O11 1.464(3) .
S3 O12 1.470(3) .
S3 O6 1.488(3) .
S3 O1 1.498(3) .
O3 Eu1 2.870(3) 2_755
O7 Eu1 2.378(3) 2_855
O8 Eu1 2.381(3) 2_755
C1 N1 1.475(6) .
C1 H1C 0.9600 .
C1 H1D 0.9600 .
C1 H1E 0.9600 .
C2 N1 1.467(6) .
C2 H2C 0.9600 .
C2 H2D 0.9600 .
C2 H2E 0.9600 .
C3 N2 1.483(6) .
C3 H3C 0.9600 .
C3 H3D 0.9600 .
C3 H3E 0.9600 .
C4 N2 1.478(6) .
C4 H4A 0.9600 .
C4 H4B 0.9600 .
C4 H4C 0.9600 .
N1 H1A 0.9000 .
N1 H1B 0.9000 .
N2 H2A 0.9000 .
N2 H2B 0.9000 .
N3 C5 1.468(6) .
N3 C6 1.475(7) .
N3 H3A 0.9000 .
N3 H3B 0.9000 .
C6 H6A 0.9600 .
C6 H6B 0.9600 .
C6 H6C 0.9600 .
C5 H5A 0.9600 .
C5 H5B 0.9600 .
C5 H5C 0.9600 .
